data_1507773
loop_
_publ_author_name
'Stahl, K'
'Brink, B'
'Andersen, J'

_publ_section_title
;
 Structure determination of a novel metal-organic compound synthesized
 from aluminum and 2,5-pyridinedicarboxylic acid
;
_journal_name_full
;
Powder Diffraction
;
_journal_page_first S44
_journal_page_last S46
_journal_paper_doi 10.1154/1.3659288
_journal_volume 26(S1)
_journal_year 2011
_chemical_formula_sum 'C7 H6 Al N O6'
_space_group_IT_number 2
_symmetry_cell_setting triclinic
_symmetry_space_group_name_Hall '-P 1'
_symmetry_space_group_name_H-M 'P -1'
_cell_angle_alpha 95.257(1)
_cell_angle_beta 102.478(1)
_cell_angle_gamma 108.979(1)
_cell_formula_units_Z 2
_cell_length_a 6.7813(1)
_cell_length_b 7.4944(1)
_cell_length_c 8.5013(1)
_cell_measurement_temperature 293
_cell_volume 392.733(10)
_diffrn_ambient_temperature 293
_cod_data_source_file PD-2011-26-S1-S44.cif
_cod_data_source_block C7H6AlNO6
_cod_database_code 1507773

loop_
_symmetry_equiv_pos_as_xyz
x,y,z
-x,-y,-z

loop_
_atom_site_label
_atom_site_fract_x
_atom_site_fract_y
_atom_site_fract_z
_atom_site_U_iso_or_equiv
Al1 0.2013(5) 0.1529(4) 0.5291(3) 0.0515(9)
C1 0.2500(8) 0.1244(8) 0.8971(6) 0.0206(5)
C2 0.2458(9) 0.1989(9) 1.0622(8) 0.0206(5)
C3 0.2225(8) 0.3740(8) 1.0812(7) 0.0206(5)
C4 0.2407(7) 0.4843(7) 0.9628(7) 0.0206(5)
C5 0.2313(9) 0.4219(10) 0.8040(8) 0.0206(5)
C6 0.2550(10) 0.0619(8) 1.1882(8) 0.0206(5)
C7 0.2512(9) 0.5323(8) 0.6600(7) 0.0206(5)
N1 0.2421(7) 0.2354(6) 0.7843(6) 0.0206(5)
O1 0.3082(5) -0.0704(5) 1.1760(5) 0.0206(5)
O2 0.2212(6) 0.1511(5) 1.3129(4) 0.0206(5)
O3 0.2742(6) 0.6932(5) 0.6970(4) 0.0206(5)
O4 0.2571(5) 0.4251(5) 0.5405(4) 0.0206(5)
O5 0.8944(5) 0.1041(6) 0.4704(4) 0.0206(5)
O6 0.5202(5) 0.2048(4) 0.5903(4) 0.0206(5)
H1 0.2649 0.0035 0.8732 0.0380
H3 0.1935 0.4213 1.1784 0.0380
H4 0.2662 0.6175 0.9966 0.0380
